data_4085673
loop_
_publ_author_name
'Kameo, Hajime'
'Kawamoto, Tatsuya'
'Bourissou, Didier'
'Sakaki, Shigeyoshi'
'Nakazawa, Hiroshi'

_publ_section_title
;
 Evaluation of the \s-Donation from Group 11 Metals (Cu, Ag, Au) to
 Silane, Germane, and Stannane Based on the Experimental/Theoretical
 Systematic Approach
;
_journal_issue 8
_journal_name_full Organometallics
_journal_page_first 1440
_journal_paper_doi 10.1021/om501159v
_journal_volume 34
_journal_year 2015
_chemical_formula_moiety 'C54 H42 Cl Cu F P3 Sn, 2(C H2 Cl2)'
_chemical_formula_sum 'C56 H46 Cl5 Cu F P3 Sn'
_chemical_formula_weight 1190.32
_space_group_IT_number 2
_symmetry_cell_setting triclinic
_symmetry_Int_Tables_number 2
_symmetry_space_group_name_Hall '-P 1'
_symmetry_space_group_name_H-M 'P -1'
_cell_angle_alpha 76.896(9)
_cell_angle_beta 76.278(10)
_cell_angle_gamma 62.848(7)
_cell_formula_units_Z 2
_cell_length_a 12.42200(10)
_cell_length_b 12.27900(10)
_cell_length_c 19.6341(2)
_cell_measurement_reflns_used 6876
_cell_measurement_temperature 200(2)
_cell_measurement_theta_max 27.4835
_cell_measurement_theta_min 4.0112
_cell_volume 2564.27(19)
_computing_cell_refinement CrystalClear
_computing_data_collection 'CrystalClear (Rigaku, 2001)'
_computing_molecular_graphics 'Ortep-3 for Windows (Farrugia, 1997)'
_computing_publication_material SHELXL97
_computing_structure_refinement 'SHELXL-97 (Sheldrick, 1997)'
_computing_structure_solution 'SIR97 (Altomare <i>et al.</i>,  1999)'
_diffrn_ambient_temperature 200(2)
_diffrn_detector_area_resol_mean 7.32
_diffrn_measured_fraction_theta_full 0.966
_diffrn_measured_fraction_theta_max 0.966
_diffrn_measurement_details
;
scan:
    Number of images: 600
               Slice: -80.0000 - 100.000
         Image width: 0.3000
            Exp time: 3.0000
       Rotation axis: Phi
               Omega: 0.0000
                 Chi: 0.0000
                 Phi: 0.0000
                 XTD: 55.1892
              2theta: 24.8160
scan:
    Number of images: 200
               Slice: -15.0000 - 45.0000
         Image width: 0.3000
            Exp time: 3.0000
       Rotation axis: Omega
               Omega: 0.0000
                 Chi: 90.0000
                 Phi: 0.0000
                 XTD: 55.1892
              2theta: 24.8160
scan:
    Number of images: 200
               Slice: -15.0000 - 45.0000
         Image width: 0.3000
            Exp time: 3.0000
       Rotation axis: Omega
               Omega: 0.0000
                 Chi: 90.0000
                 Phi: 90.0000
                 XTD: 55.1892
              2theta: 24.8160
scan:
    Number of images: 200
               Slice: -15.0000 - 45.0000
         Image width: 0.3000
            Exp time: 3.0000
       Rotation axis: Omega
               Omega: 0.0000
                 Chi: 90.0000
                 Phi: 180.0000
                 XTD: 55.1892
              2theta: 24.8160
scan:
    Number of images: 200
               Slice: -15.0000 - 45.0000
         Image width: 0.3000
            Exp time: 3.0000
       Rotation axis: Omega
               Omega: 0.0000
                 Chi: 90.0000
                 Phi: 270.0000
                 XTD: 55.1892
              2theta: 24.8160
scan:
    Number of images: 200
               Slice: -15.0000 - 45.0000
         Image width: 0.3000
            Exp time: 3.0000
       Rotation axis: Omega
               Omega: 0.0000
                 Chi: 45.0000
                 Phi: 0.0000
                 XTD: 55.1892
              2theta: 24.8160
scan:
    Number of images: 200
               Slice: -15.0000 - 45.0000
         Image width: 0.3000
            Exp time: 3.0000
       Rotation axis: Omega
               Omega: 0.0000
                 Chi: 45.0000
                 Phi: 90.0000
                 XTD: 55.1892
              2theta: 24.8160

;
_diffrn_measurement_device 'Mercury CCD (2x2 bin mode)'
_diffrn_measurement_device_details 'AFC7: Eulerian 3-circle'
_diffrn_measurement_device_type 'Rigaku/MSC Mercury CCD'
_diffrn_measurement_method '\w or \f'
_diffrn_radiation_detector CCD
_diffrn_radiation_monochromator 'Graphite Monochromator'
_diffrn_radiation_source 'Rotating Anode'
_diffrn_radiation_type MoK\a
_diffrn_radiation_wavelength 0.71070
_diffrn_reflns_av_R_equivalents 0.0286
_diffrn_reflns_av_sigmaI/netI 0.0328
_diffrn_reflns_limit_h_max 14
_diffrn_reflns_limit_h_min -16
_diffrn_reflns_limit_k_max 15
_diffrn_reflns_limit_k_min -12
_diffrn_reflns_limit_l_max 25
_diffrn_reflns_limit_l_min -21
_diffrn_reflns_number 25334
_diffrn_reflns_reduction_process 'Lp corrections applied'
_diffrn_reflns_theta_full 27.48
_diffrn_reflns_theta_max 27.48
_diffrn_reflns_theta_min 4.01
_diffrn_source_current 150.0000
_diffrn_source_power 7.5000
_diffrn_source_voltage 50.0000
_exptl_absorpt_coefficient_mu 1.297
_exptl_absorpt_correction_T_max 0.7814
_exptl_absorpt_correction_T_min 0.6249
_exptl_absorpt_correction_type multi-scan
_exptl_absorpt_process_details '(Jacobson, 1998)'
_exptl_crystal_colour Colorless
_exptl_crystal_density_diffrn 1.542
_exptl_crystal_density_method 'not measured'
_exptl_crystal_description Prism
_exptl_crystal_F_000 1200
_exptl_crystal_preparation 'mounted on the CryoLoop with Palaton oil and placed in N2 stream at 200(2) K'
_exptl_crystal_size_max 0.40
_exptl_crystal_size_mid 0.30
_exptl_crystal_size_min 0.20
_refine_diff_density_max 0.690
_refine_diff_density_min -0.802
_refine_diff_density_rms 0.073
_refine_ls_extinction_method none
_refine_ls_goodness_of_fit_ref 1.101
_refine_ls_hydrogen_treatment constr
_refine_ls_matrix_type full
_refine_ls_number_parameters 604
_refine_ls_number_reflns 11348
_refine_ls_number_restraints 0
_refine_ls_restrained_S_all 1.101
_refine_ls_R_factor_all 0.0437
_refine_ls_R_factor_gt 0.0370
_refine_ls_shift/su_max 0.001
_refine_ls_shift/su_mean 0.000
_refine_ls_structure_factor_coef Fsqd
_refine_ls_weighting_details 'calc w=1/[\s^2^(Fo^2^)+(0.0226P)^2^+3.5697P] where P=(Fo^2^+2Fc^2^)/3'
_refine_ls_weighting_scheme calc
_refine_ls_wR_factor_gt 0.0755
_refine_ls_wR_factor_ref 0.0782
_reflns_number_gt 10392
_reflns_number_total 11348
_reflns_threshold_expression >2sigma(I)
_cod_data_source_file om501159v_si_001.cif
_cod_data_source_block 10
_cod_depositor_comments
;
The following automatic conversions were performed:

'_exptl_absorpt_correction_type' value 'Multi-scan' changed to
'multi-scan' according to
/usr/data/users/saulius/crontab/automatic-downloads/rss-feeds/ACS/lib/dictionaries/cif_core.dic
dictionary named 'cif_core.dic' version 2.4.2 from 2011-04-26.

Automatic conversion script
Id: cif_fix_values 3143 2015-03-26 13:38:13Z robertas 

 Adding full bibliography for 4085667--4085675.cif.
;
_cod_original_cell_volume 2564.27(4)
_cod_original_sg_symbol_H-M P-1
_cod_database_code 4085673

loop_
_symmetry_equiv_pos_as_xyz
'x, y, z'
'-x, -y, -z'

loop_
_atom_site_label
_atom_site_type_symbol
_atom_site_fract_x
_atom_site_fract_y
_atom_site_fract_z
_atom_site_U_iso_or_equiv
_atom_site_adp_type
_atom_site_occupancy
_atom_site_symmetry_multiplicity
_atom_site_calc_flag
_atom_site_refinement_flags
Cu1 Cu 0.24686(3) 0.17471(3) 0.240191(15) 0.01755(7) Uani 1 1 d .
Cl1 Cl 0.35609(6) -0.01001(6) 0.19350(4) 0.02946(14) Uani 1 1 d .
Sn1 Sn 0.055301(15) 0.418808(15) 0.306049(9) 0.01889(5) Uani 1 1 d .
F1 F -0.06048(15) 0.57225(15) 0.34908(9) 0.0312(4) Uani 1 1 d .
P1 P 0.13810(5) 0.10546(6) 0.33927(3) 0.01739(12) Uani 1 1 d .
C1 C -0.0654(2) 0.3303(2) 0.34851(13) 0.0205(5) Uani 1 1 d .
C2 C -0.1885(2) 0.4068(3) 0.36806(15) 0.0281(6) Uani 1 1 d .
H2A H -0.2162 0.4940 0.3598 0.034 Uiso 1 1 calc R
C3 C -0.2708(2) 0.3561(3) 0.39946(17) 0.0351(7) Uani 1 1 d .
H3A H -0.3549 0.4087 0.4119 0.042 Uiso 1 1 calc R
C4 C -0.2313(2) 0.2296(3) 0.41272(17) 0.0338(7) Uani 1 1 d .
H4A H -0.2882 0.1955 0.4343 0.041 Uiso 1 1 calc R
C5 C -0.1085(2) 0.1520(3) 0.39471(15) 0.0261(6) Uani 1 1 d .
H5A H -0.0813 0.0649 0.4044 0.031 Uiso 1 1 calc R
C6 C -0.0247(2) 0.2022(2) 0.36228(13) 0.0194(5) Uani 1 1 d .
C7 C 0.2010(2) 0.0812(2) 0.41914(13) 0.0189(5) Uani 1 1 d .
C8 C 0.1351(2) 0.1422(3) 0.47769(14) 0.0265(6) Uani 1 1 d .
H8A H 0.0512 0.1981 0.4783 0.032 Uiso 1 1 calc R
C9 C 0.1922(3) 0.1211(3) 0.53532(16) 0.0347(7) Uani 1 1 d .
H9A H 0.1469 0.1631 0.5751 0.042 Uiso 1 1 calc R
C10 C 0.3139(3) 0.0399(3) 0.53532(15) 0.0340(7) Uani 1 1 d .
H10A H 0.3524 0.0264 0.5748 0.041 Uiso 1 1 calc R
C11 C 0.3798(3) -0.0217(3) 0.47736(16) 0.0319(6) Uani 1 1 d .
H11A H 0.4633 -0.0787 0.4774 0.038 Uiso 1 1 calc R
C12 C 0.3241(2) -0.0004(2) 0.41951(15) 0.0258(5) Uani 1 1 d .
H12A H 0.3702 -0.0418 0.3796 0.031 Uiso 1 1 calc R
C13 C 0.1403(2) -0.0448(2) 0.33969(14) 0.0210(5) Uani 1 1 d .
C14 C 0.1183(2) -0.0667(3) 0.27872(15) 0.0284(6) Uani 1 1 d .
H14A H 0.1081 -0.0066 0.2377 0.034 Uiso 1 1 calc R
C15 C 0.1113(3) -0.1752(3) 0.27779(18) 0.0356(7) Uani 1 1 d .
H15A H 0.0960 -0.1894 0.2361 0.043 Uiso 1 1 calc R
C16 C 0.1262(3) -0.2637(3) 0.33703(19) 0.0369(7) Uani 1 1 d .
H16A H 0.1203 -0.3379 0.3363 0.044 Uiso 1 1 calc R
C17 C 0.1497(3) -0.2436(3) 0.39731(17) 0.0343(7) Uani 1 1 d .
H17A H 0.1612 -0.3048 0.4379 0.041 Uiso 1 1 calc R
C18 C 0.1565(2) -0.1342(2) 0.39887(15) 0.0272(6) Uani 1 1 d .
H18A H 0.1723 -0.1207 0.4405 0.033 Uiso 1 1 calc R
P2 P 0.15916(5) 0.30080(6) 0.14370(3) 0.01720(12) Uani 1 1 d .
C19 C 0.0597(2) 0.5193(2) 0.20117(13) 0.0202(5) Uani 1 1 d .
C20 C 0.0106(2) 0.6473(2) 0.19770(15) 0.0257(5) Uani 1 1 d .
H20A H -0.0291 0.6842 0.2397 0.031 Uiso 1 1 calc R
C21 C 0.0188(3) 0.7217(3) 0.13369(16) 0.0327(6) Uani 1 1 d .
H21A H -0.0154 0.8088 0.1320 0.039 Uiso 1 1 calc R
C22 C 0.0771(3) 0.6683(3) 0.07250(16) 0.0326(6) Uani 1 1 d .
H22A H 0.0859 0.7184 0.0289 0.039 Uiso 1 1 calc R
C23 C 0.1227(2) 0.5415(3) 0.07489(14) 0.0264(6) Uani 1 1 d .
H23A H 0.1611 0.5056 0.0325 0.032 Uiso 1 1 calc R
C24 C 0.1131(2) 0.4661(2) 0.13844(13) 0.0198(5) Uani 1 1 d .
C25 C 0.0184(2) 0.2932(2) 0.13733(13) 0.0198(5) Uani 1 1 d .
C26 C -0.0962(2) 0.3925(3) 0.13959(16) 0.0320(6) Uani 1 1 d .
H26A H -0.1057 0.4712 0.1456 0.038 Uiso 1 1 calc R
C27 C -0.1973(3) 0.3769(3) 0.13306(19) 0.0412(8) Uani 1 1 d .
H27A H -0.2754 0.4454 0.1342 0.049 Uiso 1 1 calc R
C28 C -0.1853(3) 0.2631(3) 0.12504(17) 0.0369(7) Uani 1 1 d .
H28A H -0.2548 0.2531 0.1207 0.044 Uiso 1 1 calc R
C29 C -0.0714(3) 0.1632(3) 0.12331(16) 0.0313(6) Uani 1 1 d .
H29A H -0.0627 0.0846 0.1178 0.038 Uiso 1 1 calc R
C30 C 0.0297(2) 0.1779(2) 0.12955(14) 0.0241(5) Uani 1 1 d .
H30A H 0.1076 0.1090 0.1285 0.029 Uiso 1 1 calc R
C31 C 0.2474(2) 0.2630(2) 0.05681(13) 0.0197(5) Uani 1 1 d .
C32 C 0.3735(2) 0.1950(3) 0.04934(15) 0.0296(6) Uani 1 1 d .
H32A H 0.4140 0.1666 0.0896 0.035 Uiso 1 1 calc R
C33 C 0.4406(3) 0.1683(3) -0.01727(18) 0.0420(8) Uani 1 1 d .
H33A H 0.5270 0.1225 -0.0222 0.050 Uiso 1 1 calc R
C34 C 0.3835(3) 0.2074(3) -0.07609(16) 0.0398(8) Uani 1 1 d .
H34A H 0.4302 0.1882 -0.1212 0.048 Uiso 1 1 calc R
C35 C 0.2579(3) 0.2747(3) -0.06922(15) 0.0326(6) Uani 1 1 d .
H35A H 0.2181 0.3021 -0.1097 0.039 Uiso 1 1 calc R
C36 C 0.1898(2) 0.3024(2) -0.00317(14) 0.0249(5) Uani 1 1 d .
H36A H 0.1035 0.3484 0.0013 0.030 Uiso 1 1 calc R
P3 P 0.37746(5) 0.24106(6) 0.26851(3) 0.01855(13) Uani 1 1 d .
C37 C 0.1940(2) 0.3793(2) 0.36808(13) 0.0210(5) Uani 1 1 d .
C38 C 0.1488(3) 0.4332(3) 0.43049(14) 0.0285(6) Uani 1 1 d .
H38A H 0.0639 0.4847 0.4410 0.034 Uiso 1 1 calc R
C39 C 0.2260(3) 0.4125(3) 0.47701(16) 0.0379(7) Uani 1 1 d .
H39A H 0.1940 0.4487 0.5196 0.046 Uiso 1 1 calc R
C40 C 0.3498(3) 0.3391(3) 0.46153(17) 0.0409(8) Uani 1 1 d .
H40A H 0.4030 0.3250 0.4934 0.049 Uiso 1 1 calc R
C41 C 0.3967(3) 0.2860(3) 0.39966(15) 0.0316(6) Uani 1 1 d .
H41A H 0.4820 0.2362 0.3893 0.038 Uiso 1 1 calc R
C42 C 0.3197(2) 0.3049(2) 0.35238(13) 0.0220(5) Uani 1 1 d .
C43 C 0.4008(2) 0.3677(2) 0.20684(13) 0.0213(5) Uani 1 1 d .
C44 C 0.3473(3) 0.4894(3) 0.22067(16) 0.0309(6) Uani 1 1 d .
H44A H 0.2959 0.5098 0.2645 0.037 Uiso 1 1 calc R
C45 C 0.3678(3) 0.5811(3) 0.17132(18) 0.0396(7) Uani 1 1 d .
H45A H 0.3303 0.6636 0.1816 0.048 Uiso 1 1 calc R
C46 C 0.4422(3) 0.5534(3) 0.10750(17) 0.0401(7) Uani 1 1 d .
H46A H 0.4565 0.6164 0.0739 0.048 Uiso 1 1 calc R
C47 C 0.4958(3) 0.4334(3) 0.09267(16) 0.0377(7) Uani 1 1 d .
H47A H 0.5472 0.4139 0.0487 0.045 Uiso 1 1 calc R
C48 C 0.4750(2) 0.3412(3) 0.14143(15) 0.0293(6) Uani 1 1 d .
H48A H 0.5115 0.2593 0.1303 0.035 Uiso 1 1 calc R
C49 C 0.5360(2) 0.1279(3) 0.27367(14) 0.0238(5) Uani 1 1 d .
C50 C 0.5657(2) 0.0028(3) 0.27778(15) 0.0297(6) Uani 1 1 d .
H50A H 0.5039 -0.0225 0.2778 0.036 Uiso 1 1 calc R
C51 C 0.6855(3) -0.0855(3) 0.28179(17) 0.0387(7) Uani 1 1 d .
H51A H 0.7051 -0.1706 0.2848 0.046 Uiso 1 1 calc R
C52 C 0.7751(3) -0.0494(3) 0.28142(16) 0.0405(8) Uani 1 1 d .
H52A H 0.8566 -0.1098 0.2844 0.049 Uiso 1 1 calc R
C53 C 0.7477(3) 0.0735(3) 0.27679(15) 0.0377(8) Uani 1 1 d .
H53A H 0.8105 0.0976 0.2765 0.045 Uiso 1 1 calc R
C54 C 0.6285(2) 0.1630(3) 0.27255(15) 0.0310(6) Uani 1 1 d .
H54A H 0.6103 0.2480 0.2689 0.037 Uiso 1 1 calc R
C55 C 0.7847(3) -0.0111(3) 0.00960(19) 0.0431(8) Uani 1 1 d .
H55A H 0.8670 -0.0810 0.0088 0.052 Uiso 1 1 calc R
H55B H 0.7326 -0.0354 -0.0091 0.052 Uiso 1 1 calc R
Cl2 Cl 0.79640(12) 0.11851(10) -0.04516(6) 0.0694(3) Uani 1 1 d .
Cl3 Cl 0.72184(9) 0.01772(9) 0.09725(5) 0.0564(2) Uani 1 1 d .
C56 C 0.4621(4) 0.6871(4) 0.3049(2) 0.0605(11) Uani 1 1 d .
H56A H 0.4062 0.6482 0.3086 0.073 Uiso 1 1 calc R
H56B H 0.4215 0.7745 0.2840 0.073 Uiso 1 1 calc R
Cl4 Cl 0.59532(13) 0.61316(19) 0.25033(7) 0.1220(7) Uani 1 1 d .
Cl5 Cl 0.48799(14) 0.68130(13) 0.38919(8) 0.1118(6) Uani 1 1 d .

loop_
_atom_site_aniso_label
_atom_site_aniso_U_11
_atom_site_aniso_U_22
_atom_site_aniso_U_33
_atom_site_aniso_U_23
_atom_site_aniso_U_13
_atom_site_aniso_U_12
Cu1 0.01903(13) 0.01693(15) 0.01660(15) -0.00200(11) -0.00331(11) -0.00744(11)
Cl1 0.0299(3) 0.0217(3) 0.0324(4) -0.0099(3) 0.0007(3) -0.0071(3)
Sn1 0.02131(8) 0.01714(9) 0.01893(9) -0.00408(6) -0.00054(6) -0.00926(6)
F1 0.0363(8) 0.0277(8) 0.0295(9) -0.0087(7) 0.0024(7) -0.0149(7)
P1 0.0190(3) 0.0159(3) 0.0173(3) -0.0011(2) -0.0026(2) -0.0081(2)
C1 0.0195(11) 0.0232(13) 0.0203(12) -0.0012(10) -0.0022(9) -0.0115(10)
C2 0.0217(12) 0.0234(13) 0.0345(15) -0.0009(11) -0.0041(11) -0.0071(10)
C3 0.0193(12) 0.0333(16) 0.0457(18) -0.0033(13) 0.0000(12) -0.0087(11)
C4 0.0252(13) 0.0353(16) 0.0414(17) 0.0000(13) -0.0007(12) -0.0179(12)
C5 0.0257(12) 0.0223(13) 0.0306(15) 0.0003(11) -0.0037(10) -0.0127(11)
C6 0.0199(11) 0.0205(12) 0.0182(12) 0.0002(9) -0.0061(9) -0.0089(10)
C7 0.0215(11) 0.0175(12) 0.0194(12) 0.0012(9) -0.0039(9) -0.0112(9)
C8 0.0283(12) 0.0302(14) 0.0209(13) -0.0034(11) -0.0025(10) -0.0129(11)
C9 0.0390(15) 0.0443(18) 0.0243(15) -0.0075(13) -0.0034(12) -0.0202(14)
C10 0.0408(15) 0.0469(18) 0.0242(14) 0.0069(13) -0.0135(12) -0.0283(15)
C11 0.0274(13) 0.0349(16) 0.0351(16) 0.0078(12) -0.0109(11) -0.0175(12)
C12 0.0257(12) 0.0244(13) 0.0266(14) 0.0005(11) -0.0043(10) -0.0118(11)
C13 0.0206(11) 0.0172(12) 0.0244(13) -0.0035(10) -0.0001(9) -0.0087(9)
C14 0.0321(13) 0.0293(15) 0.0281(15) -0.0028(11) -0.0067(11) -0.0160(12)
C15 0.0375(15) 0.0352(17) 0.0420(18) -0.0161(14) -0.0022(13) -0.0193(13)
C16 0.0349(15) 0.0234(14) 0.055(2) -0.0139(14) 0.0054(13) -0.0170(12)
C17 0.0386(15) 0.0208(14) 0.0399(17) -0.0002(12) 0.0002(13) -0.0145(12)
C18 0.0321(13) 0.0215(13) 0.0277(14) -0.0019(11) -0.0035(11) -0.0125(11)
P2 0.0190(3) 0.0165(3) 0.0158(3) -0.0018(2) -0.0034(2) -0.0072(2)
C19 0.0209(11) 0.0196(12) 0.0217(13) -0.0013(10) -0.0051(9) -0.0098(10)
C20 0.0301(13) 0.0193(13) 0.0300(14) -0.0030(11) -0.0090(11) -0.0106(11)
C21 0.0439(16) 0.0182(13) 0.0374(17) 0.0006(12) -0.0160(13) -0.0118(12)
C22 0.0485(17) 0.0253(14) 0.0276(15) 0.0092(11) -0.0165(12) -0.0196(13)
C23 0.0363(14) 0.0237(13) 0.0215(13) 0.0018(10) -0.0077(11) -0.0154(11)
C24 0.0226(11) 0.0186(12) 0.0213(12) -0.0014(9) -0.0053(9) -0.0111(10)
C25 0.0208(11) 0.0243(13) 0.0152(12) -0.0021(9) -0.0024(9) -0.0107(10)
C26 0.0241(12) 0.0296(15) 0.0423(17) -0.0102(13) -0.0064(11) -0.0085(11)
C27 0.0219(13) 0.0441(19) 0.052(2) -0.0109(16) -0.0060(13) -0.0077(13)
C28 0.0301(14) 0.052(2) 0.0373(17) -0.0031(14) -0.0057(12) -0.0262(14)
C29 0.0364(14) 0.0328(15) 0.0332(16) -0.0024(12) -0.0058(12) -0.0226(13)
C30 0.0256(12) 0.0238(13) 0.0220(13) -0.0006(10) -0.0042(10) -0.0106(10)
C31 0.0224(11) 0.0197(12) 0.0182(12) -0.0033(9) -0.0019(9) -0.0102(10)
C32 0.0236(12) 0.0353(16) 0.0262(14) -0.0015(12) -0.0021(10) -0.0115(12)
C33 0.0264(14) 0.0424(19) 0.0386(18) -0.0028(14) 0.0097(12) -0.0072(13)
C34 0.0460(17) 0.0339(17) 0.0254(15) -0.0067(13) 0.0122(13) -0.0123(14)
C35 0.0475(16) 0.0275(15) 0.0201(14) -0.0030(11) -0.0035(12) -0.0147(13)
C36 0.0273(12) 0.0255(13) 0.0207(13) -0.0038(10) -0.0034(10) -0.0100(11)
P3 0.0177(3) 0.0206(3) 0.0183(3) -0.0028(2) -0.0035(2) -0.0086(2)
C37 0.0282(12) 0.0210(12) 0.0180(12) -0.0015(9) -0.0029(9) -0.0150(10)
C38 0.0373(14) 0.0279(14) 0.0214(13) -0.0072(11) 0.0000(11) -0.0151(12)
C39 0.0560(19) 0.0399(18) 0.0208(14) -0.0115(13) -0.0057(13) -0.0197(15)
C40 0.0520(18) 0.0465(19) 0.0305(16) -0.0085(14) -0.0198(14) -0.0185(16)
C41 0.0345(14) 0.0350(16) 0.0276(15) -0.0049(12) -0.0121(11) -0.0129(12)
C42 0.0274(12) 0.0231(13) 0.0184(12) -0.0015(10) -0.0026(9) -0.0143(10)
C43 0.0198(11) 0.0254(13) 0.0218(13) -0.0019(10) -0.0067(9) -0.0112(10)
C44 0.0363(14) 0.0257(14) 0.0302(15) -0.0052(11) 0.0010(11) -0.0151(12)
C45 0.0521(18) 0.0266(15) 0.0389(18) -0.0020(13) 0.0000(14) -0.0201(14)
C46 0.0492(18) 0.0385(18) 0.0336(17) 0.0095(13) -0.0079(14) -0.0253(15)
C47 0.0399(16) 0.0443(18) 0.0249(15) 0.0011(13) -0.0015(12) -0.0188(14)
C48 0.0308(13) 0.0283(15) 0.0256(14) -0.0038(11) -0.0036(11) -0.0101(12)
C49 0.0198(11) 0.0280(14) 0.0203(13) 0.0001(10) -0.0033(9) -0.0087(10)
C50 0.0251(12) 0.0291(15) 0.0278(15) -0.0028(11) -0.0055(11) -0.0053(11)
C51 0.0325(15) 0.0348(17) 0.0361(17) -0.0071(13) -0.0084(12) -0.0009(13)
C52 0.0226(13) 0.054(2) 0.0292(16) -0.0088(14) -0.0066(11) -0.0004(13)
C53 0.0236(13) 0.068(2) 0.0245(15) -0.0035(14) -0.0045(11) -0.0230(14)
C54 0.0265(13) 0.0416(17) 0.0286(15) -0.0017(12) -0.0068(11) -0.0178(12)
C55 0.0482(18) 0.0334(17) 0.047(2) -0.0091(15) -0.0028(15) -0.0168(15)
Cl2 0.0938(8) 0.0478(6) 0.0728(7) 0.0016(5) -0.0048(6) -0.0437(6)
Cl3 0.0681(6) 0.0514(5) 0.0486(5) -0.0207(4) 0.0016(4) -0.0230(5)
C56 0.055(2) 0.058(3) 0.058(3) -0.005(2) -0.0249(19) -0.0087(19)
Cl4 0.0707(8) 0.1652(17) 0.0565(8) 0.0030(9) -0.0109(6) 0.0045(9)
Cl5 0.1149(11) 0.0770(9) 0.0987(10) -0.0516(8) -0.0682(9) 0.0397(8)

loop_
_atom_type_symbol
_atom_type_description
_atom_type_scat_dispersion_real
_atom_type_scat_dispersion_imag
_atom_type_scat_source
C C 0.0033 0.0016 'International Tables Vol C Tables 4.2.6.8 and 6.1.1.4'
H H 0.0000 0.0000 'International Tables Vol C Tables 4.2.6.8 and 6.1.1.4'
F F 0.0171 0.0103 'International Tables Vol C Tables 4.2.6.8 and 6.1.1.4'
P P 0.1023 0.0942 'International Tables Vol C Tables 4.2.6.8 and 6.1.1.4'
Cl Cl 0.1484 0.1585 'International Tables Vol C Tables 4.2.6.8 and 6.1.1.4'
Cu Cu 0.3201 1.2651 'International Tables Vol C Tables 4.2.6.8 and 6.1.1.4'
Sn Sn -0.6537 1.4246 'International Tables Vol C Tables 4.2.6.8 and 6.1.1.4'

loop_
_geom_angle_atom_site_label_1
_geom_angle_atom_site_label_2
_geom_angle_atom_site_label_3
_geom_angle
P2 Cu1 Cl1 99.59(3)
P2 Cu1 P1 123.06(3)
Cl1 Cu1 P1 97.69(3)
P2 Cu1 P3 110.13(3)
Cl1 Cu1 P3 111.26(3)
P1 Cu1 P3 112.96(3)
P2 Cu1 Sn1 78.043(19)
Cl1 Cu1 Sn1 169.69(2)
P1 Cu1 Sn1 75.738(19)
P3 Cu1 Sn1 78.841(18)
F1 Sn1 C1 92.66(8)
F1 Sn1 C19 92.49(8)
C1 Sn1 C19 123.21(9)
F1 Sn1 C37 92.73(8)
C1 Sn1 C37 116.24(9)
C19 Sn1 C37 119.93(9)
F1 Sn1 Cu1 177.93(5)
C1 Sn1 Cu1 88.62(7)
C19 Sn1 Cu1 88.16(7)
C37 Sn1 Cu1 85.24(7)
C7 P1 C6 104.01(11)
C7 P1 C13 102.51(12)
C6 P1 C13 102.33(11)
C7 P1 Cu1 111.58(8)
C6 P1 Cu1 118.41(8)
C13 P1 Cu1 116.12(8)
C2 C1 C6 119.6(2)
C2 C1 Sn1 116.90(19)
C6 C1 Sn1 123.25(17)
C3 C2 C1 120.2(3)
C3 C2 H2A 119.9
C1 C2 H2A 119.9
C4 C3 C2 120.3(2)
C4 C3 H3A 119.8
C2 C3 H3A 119.8
C3 C4 C5 120.2(3)
C3 C4 H4A 119.9
C5 C4 H4A 119.9
C4 C5 C6 119.9(3)
C4 C5 H5A 120.0
C6 C5 H5A 120.0
C1 C6 C5 119.6(2)
C1 C6 P1 118.30(18)
C5 C6 P1 122.07(19)
C8 C7 C12 119.0(2)
C8 C7 P1 123.95(19)
C12 C7 P1 117.00(19)
C9 C8 C7 119.9(3)
C9 C8 H8A 120.1
C7 C8 H8A 120.1
C10 C9 C8 120.7(3)
C10 C9 H9A 119.6
C8 C9 H9A 119.6
C9 C10 C11 119.7(3)
C9 C10 H10A 120.2
C11 C10 H10A 120.2
C12 C11 C10 120.0(3)
C12 C11 H11A 120.0
C10 C11 H11A 120.0
C11 C12 C7 120.7(3)
C11 C12 H12A 119.7
C7 C12 H12A 119.7
C18 C13 C14 119.2(2)
C18 C13 P1 122.8(2)
C14 C13 P1 117.9(2)
C15 C14 C13 120.2(3)
C15 C14 H14A 119.9
C13 C14 H14A 119.9
C14 C15 C16 120.6(3)
C14 C15 H15A 119.7
C16 C15 H15A 119.7
C17 C16 C15 119.6(3)
C17 C16 H16A 120.2
C15 C16 H16A 120.2
C16 C17 C18 120.3(3)
C16 C17 H17A 119.9
C18 C17 H17A 119.9
C13 C18 C17 120.1(3)
C13 C18 H18A 119.9
C17 C18 H18A 119.9
C24 P2 C31 104.33(12)
C24 P2 C25 103.32(11)
C31 P2 C25 100.56(11)
C24 P2 Cu1 117.29(8)
C31 P2 Cu1 116.52(8)
C25 P2 Cu1 112.72(8)
C20 C19 C24 119.1(2)
C20 C19 Sn1 115.41(19)
C24 C19 Sn1 125.40(18)
C21 C20 C19 121.0(3)
C21 C20 H20A 119.5
C19 C20 H20A 119.5
C22 C21 C20 119.7(3)
C22 C21 H21A 120.2
C20 C21 H21A 120.2
C21 C22 C23 119.9(3)
C21 C22 H22A 120.1
C23 C22 H22A 120.1
C22 C23 C24 121.0(3)
C22 C23 H23A 119.5
C24 C23 H23A 119.5
C23 C24 C19 119.2(2)
C23 C24 P2 122.9(2)
C19 C24 P2 117.77(19)
C26 C25 C30 119.0(2)
C26 C25 P2 124.8(2)
C30 C25 P2 116.28(18)
C25 C26 C27 120.0(3)
C25 C26 H26A 120.0
C27 C26 H26A 120.0
C28 C27 C26 120.7(3)
C28 C27 H27A 119.7
C26 C27 H27A 119.7
C27 C28 C29 119.6(3)
C27 C28 H28A 120.2
C29 C28 H28A 120.2
C30 C29 C28 120.1(3)
C30 C29 H29A 119.9
C28 C29 H29A 119.9
C29 C30 C25 120.6(2)
C29 C30 H30A 119.7
C25 C30 H30A 119.7
C32 C31 C36 118.9(2)
C32 C31 P2 120.1(2)
C36 C31 P2 120.97(18)
C31 C32 C33 119.9(3)
C31 C32 H32A 120.1
C33 C32 H32A 120.1
C34 C33 C32 121.0(3)
C34 C33 H33A 119.5
C32 C33 H33A 119.5
C33 C34 C35 119.7(3)
C33 C34 H34A 120.2
C35 C34 H34A 120.2
C34 C35 C36 120.0(3)
C34 C35 H35A 120.0
C36 C35 H35A 120.0
C35 C36 C31 120.5(2)
C35 C36 H36A 119.7
C31 C36 H36A 119.7
C49 P3 C42 106.02(12)
C49 P3 C43 100.99(11)
C42 P3 C43 102.09(12)
C49 P3 Cu1 117.39(9)
C42 P3 Cu1 112.66(8)
C43 P3 Cu1 115.90(8)
C38 C37 C42 119.2(2)
C38 C37 Sn1 114.21(19)
C42 C37 Sn1 126.56(18)
C39 C38 C37 120.9(3)
C39 C38 H38A 119.5
C37 C38 H38A 119.5
C38 C39 C40 119.8(3)
C38 C39 H39A 120.1
C40 C39 H39A 120.1
C39 C40 C41 120.3(3)
C39 C40 H40A 119.9
C41 C40 H40A 119.9
C40 C41 C42 120.7(3)
C40 C41 H41A 119.7
C42 C41 H41A 119.7
C41 C42 C37 119.1(2)
C41 C42 P3 122.4(2)
C37 C42 P3 118.38(19)
C44 C43 C48 118.0(3)
C44 C43 P3 123.9(2)
C48 C43 P3 118.2(2)
C45 C44 C43 120.9(3)
C45 C44 H44A 119.5
C43 C44 H44A 119.5
C46 C45 C44 120.5(3)
C46 C45 H45A 119.7
C44 C45 H45A 119.7
C45 C46 C47 119.5(3)
C45 C46 H46A 120.3
C47 C46 H46A 120.3
C46 C47 C48 120.5(3)
C46 C47 H47A 119.8
C48 C47 H47A 119.8
C47 C48 C43 120.7(3)
C47 C48 H48A 119.7
C43 C48 H48A 119.7
C54 C49 C50 118.8(2)
C54 C49 P3 122.1(2)
C50 C49 P3 119.1(2)
C51 C50 C49 120.4(3)
C51 C50 H50A 119.8
C49 C50 H50A 119.8
C52 C51 C50 120.0(3)
C52 C51 H51A 120.0
C50 C51 H51A 120.0
C51 C52 C53 120.4(3)
C51 C52 H52A 119.8
C53 C52 H52A 119.8
C52 C53 C54 120.4(3)
C52 C53 H53A 119.8
C54 C53 H53A 119.8
C53 C54 C49 120.0(3)
C53 C54 H54A 120.0
C49 C54 H54A 120.0
Cl2 C55 Cl3 111.94(19)
Cl2 C55 H55A 109.2
Cl3 C55 H55A 109.2
Cl2 C55 H55B 109.2
Cl3 C55 H55B 109.2
H55A C55 H55B 107.9
Cl4 C56 Cl5 112.1(2)
Cl4 C56 H56A 109.2
Cl5 C56 H56A 109.2
Cl4 C56 H56B 109.2
Cl5 C56 H56B 109.2
H56A C56 H56B 107.9

loop_
_geom_bond_atom_site_label_1
_geom_bond_atom_site_label_2
_geom_bond_distance
Cu1 P2 2.2984(7)
Cu1 Cl1 2.3172(7)
Cu1 P1 2.3203(7)
Cu1 P3 2.3333(7)
Cu1 Sn1 3.1791(5)
Sn1 F1 2.0010(16)
Sn1 C1 2.146(2)
Sn1 C19 2.150(3)
Sn1 C37 2.156(3)
P1 C7 1.821(3)
P1 C6 1.823(2)
P1 C13 1.831(3)
C1 C2 1.394(3)
C1 C6 1.396(3)
C2 C3 1.386(4)
C2 H2A 0.9500
C3 C4 1.379(4)
C3 H3A 0.9500
C4 C5 1.389(4)
C4 H4A 0.9500
C5 C6 1.401(3)
C5 H5A 0.9500
C7 C8 1.392(4)
C7 C12 1.395(3)
C8 C9 1.390(4)
C8 H8A 0.9500
C9 C10 1.380(4)
C9 H9A 0.9500
C10 C11 1.386(4)
C10 H10A 0.9500
C11 C12 1.382(4)
C11 H11A 0.9500
C12 H12A 0.9500
C13 C18 1.388(4)
C13 C14 1.396(4)
C14 C15 1.379(4)
C14 H14A 0.9500
C15 C16 1.383(5)
C15 H15A 0.9500
C16 C17 1.382(5)
C16 H16A 0.9500
C17 C18 1.392(4)
C17 H17A 0.9500
C18 H18A 0.9500
P2 C24 1.826(3)
P2 C31 1.826(2)
P2 C25 1.828(2)
C19 C20 1.394(3)
C19 C24 1.402(3)
C20 C21 1.388(4)
C20 H20A 0.9500
C21 C22 1.381(4)
C21 H21A 0.9500
C22 C23 1.386(4)
C22 H22A 0.9500
C23 C24 1.391(4)
C23 H23A 0.9500
C25 C26 1.388(4)
C25 C30 1.397(4)
C26 C27 1.392(4)
C26 H26A 0.9500
C27 C28 1.377(5)
C27 H27A 0.9500
C28 C29 1.386(4)
C28 H28A 0.9500
C29 C30 1.384(4)
C29 H29A 0.9500
C30 H30A 0.9500
C31 C32 1.388(3)
C31 C36 1.399(4)
C32 C33 1.393(4)
C32 H32A 0.9500
C33 C34 1.376(5)
C33 H33A 0.9500
C34 C35 1.381(4)
C34 H34A 0.9500
C35 C36 1.389(4)
C35 H35A 0.9500
C36 H36A 0.9500
P3 C49 1.831(3)
P3 C42 1.831(3)
P3 C43 1.833(3)
C37 C38 1.399(4)
C37 C42 1.402(3)
C38 C39 1.381(4)
C38 H38A 0.9500
C39 C40 1.381(5)
C39 H39A 0.9500
C40 C41 1.384(4)
C40 H40A 0.9500
C41 C42 1.397(4)
C41 H41A 0.9500
C43 C44 1.393(4)
C43 C48 1.400(4)
C44 C45 1.387(4)
C44 H44A 0.9500
C45 C46 1.377(5)
C45 H45A 0.9500
C46 C47 1.381(5)
C46 H46A 0.9500
C47 C48 1.386(4)
C47 H47A 0.9500
C48 H48A 0.9500
C49 C54 1.394(4)
C49 C50 1.395(4)
C50 C51 1.392(4)
C50 H50A 0.9500
C51 C52 1.371(5)
C51 H51A 0.9500
C52 C53 1.373(5)
C52 H52A 0.9500
C53 C54 1.393(4)
C53 H53A 0.9500
C54 H54A 0.9500
C55 Cl2 1.753(4)
C55 Cl3 1.756(4)
C55 H55A 0.9900
C55 H55B 0.9900
C56 Cl4 1.715(4)
C56 Cl5 1.738(4)
C56 H56A 0.9900
C56 H56B 0.9900

loop_
_geom_torsion_atom_site_label_1
_geom_torsion_atom_site_label_2
_geom_torsion_atom_site_label_3
_geom_torsion_atom_site_label_4
_geom_torsion
P2 Cu1 Sn1 F1 -130.9(14)
Cl1 Cu1 Sn1 F1 151.3(14)
P1 Cu1 Sn1 F1 100.1(14)
P3 Cu1 Sn1 F1 -17.3(14)
P2 Cu1 Sn1 C1 100.82(7)
Cl1 Cu1 Sn1 C1 23.09(14)
P1 Cu1 Sn1 C1 -28.17(7)
P3 Cu1 Sn1 C1 -145.59(7)
P2 Cu1 Sn1 C19 -22.47(7)
Cl1 Cu1 Sn1 C19 -100.20(14)
P1 Cu1 Sn1 C19 -151.46(7)
P3 Cu1 Sn1 C19 91.12(7)
P2 Cu1 Sn1 C37 -142.71(7)
Cl1 Cu1 Sn1 C37 139.56(14)
P1 Cu1 Sn1 C37 88.30(7)
P3 Cu1 Sn1 C37 -29.12(7)
P2 Cu1 P1 C7 -149.90(9)
Cl1 Cu1 P1 C7 103.33(9)
P3 Cu1 P1 C7 -13.71(9)
Sn1 Cu1 P1 C7 -84.77(9)
P2 Cu1 P1 C6 -29.25(10)
Cl1 Cu1 P1 C6 -136.02(10)
P3 Cu1 P1 C6 106.94(10)
Sn1 Cu1 P1 C6 35.89(9)
P2 Cu1 P1 C13 93.14(10)
Cl1 Cu1 P1 C13 -13.63(10)
P3 Cu1 P1 C13 -130.66(9)
Sn1 Cu1 P1 C13 158.28(9)
F1 Sn1 C1 C2 20.6(2)
C19 Sn1 C1 C2 -74.2(2)
C37 Sn1 C1 C2 114.9(2)
Cu1 Sn1 C1 C2 -161.1(2)
F1 Sn1 C1 C6 -154.2(2)
C19 Sn1 C1 C6 111.1(2)
C37 Sn1 C1 C6 -59.8(2)
Cu1 Sn1 C1 C6 24.2(2)
C6 C1 C2 C3 -1.5(4)
Sn1 C1 C2 C3 -176.5(2)
C1 C2 C3 C4 1.1(5)
C2 C3 C4 C5 0.0(5)
C3 C4 C5 C6 -0.7(5)
C2 C1 C6 C5 0.9(4)
Sn1 C1 C6 C5 175.46(19)
C2 C1 C6 P1 -177.5(2)
Sn1 C1 C6 P1 -2.9(3)
C4 C5 C6 C1 0.2(4)
C4 C5 C6 P1 178.5(2)
C7 P1 C6 C1 90.7(2)
C13 P1 C6 C1 -162.8(2)
Cu1 P1 C6 C1 -33.7(2)
C7 P1 C6 C5 -87.6(2)
C13 P1 C6 C5 18.8(2)
Cu1 P1 C6 C5 147.94(19)
C6 P1 C7 C8 -8.3(2)
C13 P1 C7 C8 -114.7(2)
Cu1 P1 C7 C8 120.4(2)
C6 P1 C7 C12 174.1(2)
C13 P1 C7 C12 67.8(2)
Cu1 P1 C7 C12 -57.1(2)
C12 C7 C8 C9 -0.1(4)
P1 C7 C8 C9 -177.5(2)
C7 C8 C9 C10 -0.1(4)
C8 C9 C10 C11 -0.3(5)
C9 C10 C11 C12 1.0(4)
C10 C11 C12 C7 -1.2(4)
C8 C7 C12 C11 0.8(4)
P1 C7 C12 C11 178.4(2)
C7 P1 C13 C18 14.6(2)
C6 P1 C13 C18 -93.0(2)
Cu1 P1 C13 C18 136.53(19)
C7 P1 C13 C14 -168.7(2)
C6 P1 C13 C14 83.7(2)
Cu1 P1 C13 C14 -46.8(2)
C18 C13 C14 C15 0.8(4)
P1 C13 C14 C15 -175.9(2)
C13 C14 C15 C16 -0.2(4)
C14 C15 C16 C17 -0.7(4)
C15 C16 C17 C18 1.0(4)
C14 C13 C18 C17 -0.6(4)
P1 C13 C18 C17 176.0(2)
C16 C17 C18 C13 -0.3(4)
Cl1 Cu1 P2 C24 -156.19(9)
P1 Cu1 P2 C24 98.03(9)
P3 Cu1 P2 C24 -39.22(9)
Sn1 Cu1 P2 C24 34.02(9)
Cl1 Cu1 P2 C31 -31.52(9)
P1 Cu1 P2 C31 -137.30(9)
P3 Cu1 P2 C31 85.45(9)
Sn1 Cu1 P2 C31 158.69(9)
Cl1 Cu1 P2 C25 84.00(9)
P1 Cu1 P2 C25 -21.78(9)
P3 Cu1 P2 C25 -159.03(9)
Sn1 Cu1 P2 C25 -85.79(9)
F1 Sn1 C19 C20 13.28(19)
C1 Sn1 C19 C20 108.1(2)
C37 Sn1 C19 C20 -81.3(2)
Cu1 Sn1 C19 C20 -164.75(18)
F1 Sn1 C19 C24 -170.5(2)
C1 Sn1 C19 C24 -75.7(2)
C37 Sn1 C19 C24 94.9(2)
Cu1 Sn1 C19 C24 11.5(2)
C24 C19 C20 C21 -2.9(4)
Sn1 C19 C20 C21 173.6(2)
C19 C20 C21 C22 -0.4(4)
C20 C21 C22 C23 2.5(4)
C21 C22 C23 C24 -1.4(4)
C22 C23 C24 C19 -1.9(4)
C22 C23 C24 P2 174.4(2)
C20 C19 C24 C23 4.0(4)
Sn1 C19 C24 C23 -172.13(19)
C20 C19 C24 P2 -172.54(19)
Sn1 C19 C24 P2 11.4(3)
C31 P2 C24 C23 13.4(2)
C25 P2 C24 C23 -91.4(2)
Cu1 P2 C24 C23 143.96(19)
C31 P2 C24 C19 -170.24(19)
C25 P2 C24 C19 85.0(2)
Cu1 P2 C24 C19 -39.7(2)
C24 P2 C25 C26 -8.9(3)
C31 P2 C25 C26 -116.5(2)
Cu1 P2 C25 C26 118.7(2)
C24 P2 C25 C30 171.01(19)
C31 P2 C25 C30 63.4(2)
Cu1 P2 C25 C30 -61.4(2)
C30 C25 C26 C27 -1.0(4)
P2 C25 C26 C27 178.9(2)
C25 C26 C27 C28 0.6(5)
C26 C27 C28 C29 -0.1(5)
C27 C28 C29 C30 -0.1(5)
C28 C29 C30 C25 -0.3(4)
C26 C25 C30 C29 0.8(4)
P2 C25 C30 C29 -179.1(2)
C24 P2 C31 C32 108.1(2)
C25 P2 C31 C32 -145.1(2)
Cu1 P2 C31 C32 -22.9(2)
C24 P2 C31 C36 -71.5(2)
C25 P2 C31 C36 35.3(2)
Cu1 P2 C31 C36 157.45(19)
C36 C31 C32 C33 0.8(4)
P2 C31 C32 C33 -178.9(2)
C31 C32 C33 C34 -0.7(5)
C32 C33 C34 C35 0.4(5)
C33 C34 C35 C36 -0.2(5)
C34 C35 C36 C31 0.2(4)
C32 C31 C36 C35 -0.5(4)
P2 C31 C36 C35 179.1(2)
P2 Cu1 P3 C49 -125.13(10)
Cl1 Cu1 P3 C49 -15.69(10)
P1 Cu1 P3 C49 93.03(10)
Sn1 Cu1 P3 C49 162.15(10)
P2 Cu1 P3 C42 111.29(9)
Cl1 Cu1 P3 C42 -139.26(9)
P1 Cu1 P3 C42 -30.54(10)
Sn1 Cu1 P3 C42 38.58(9)
P2 Cu1 P3 C43 -5.78(9)
Cl1 Cu1 P3 C43 103.67(9)
P1 Cu1 P3 C43 -147.62(9)
Sn1 Cu1 P3 C43 -78.49(9)
F1 Sn1 C37 C38 23.1(2)
C1 Sn1 C37 C38 -71.3(2)
C19 Sn1 C37 C38 117.52(19)
Cu1 Sn1 C37 C38 -157.36(19)
F1 Sn1 C37 C42 -158.5(2)
C1 Sn1 C37 C42 107.2(2)
C19 Sn1 C37 C42 -64.0(2)
Cu1 Sn1 C37 C42 21.1(2)
C42 C37 C38 C39 -1.0(4)
Sn1 C37 C38 C39 177.6(2)
C37 C38 C39 C40 0.9(5)
C38 C39 C40 C41 -0.2(5)
C39 C40 C41 C42 -0.5(5)
C40 C41 C42 C37 0.4(4)
C40 C41 C42 P3 178.0(2)
C38 C37 C42 C41 0.3(4)
Sn1 C37 C42 C41 -178.1(2)
C38 C37 C42 P3 -177.3(2)
Sn1 C37 C42 P3 4.3(3)
C49 P3 C42 C41 12.8(3)
C43 P3 C42 C41 -92.5(2)
Cu1 P3 C42 C41 142.5(2)
C49 P3 C42 C37 -169.6(2)
C43 P3 C42 C37 85.1(2)
Cu1 P3 C42 C37 -39.9(2)
C49 P3 C43 C44 -127.4(2)
C42 P3 C43 C44 -18.2(3)
Cu1 P3 C43 C44 104.6(2)
C49 P3 C43 C48 53.8(2)
C42 P3 C43 C48 163.0(2)
Cu1 P3 C43 C48 -74.2(2)
C48 C43 C44 C45 -0.5(4)
P3 C43 C44 C45 -179.3(2)
C43 C44 C45 C46 -0.2(5)
C44 C45 C46 C47 0.4(5)
C45 C46 C47 C48 0.1(5)
C46 C47 C48 C43 -0.8(5)
C44 C43 C48 C47 1.1(4)
P3 C43 C48 C47 179.9(2)
C42 P3 C49 C54 -69.4(2)
C43 P3 C49 C54 36.7(3)
Cu1 P3 C49 C54 163.7(2)
C42 P3 C49 C50 111.6(2)
C43 P3 C49 C50 -142.3(2)
Cu1 P3 C49 C50 -15.3(2)
C54 C49 C50 C51 1.0(4)
P3 C49 C50 C51 -180.0(2)
C49 C50 C51 C52 -0.3(5)
C50 C51 C52 C53 -0.3(5)
C51 C52 C53 C54 0.1(5)
C52 C53 C54 C49 0.6(4)
C50 C49 C54 C53 -1.1(4)
P3 C49 C54 C53 179.8(2)
